data_1576714
loop_
_publ_author_name
'Barman, Debika'
'Parui, Retwik'
'Iyer, Parameswar Krishnan'

_publ_section_title
;
 Stepwise functionalization-induced molecular tweak unveiling multi-level
 thermochromic data encryption and fingerprint monitoring system.
;
_journal_issue 16
_journal_name_full 'Chemical science'
_journal_page_first 8218
_journal_page_last 8228
_journal_paper_doi 10.1039/d5sc08281a
_journal_volume 17
_journal_year 2026
_chemical_formula_moiety '0.11(C27 H15 N3 S2)'
_chemical_formula_sum 'C2.88 H1.6 N0.32 S0.213'
_chemical_formula_weight 47.53
_space_group_crystal_system monoclinic
_space_group_IT_number 14
_space_group_name_Hall '-P 2yn'
_space_group_name_H-M_alt 'P 1 21/n 1'
_symmetry_Int_Tables_number 14
_atom_sites_solution_primary direct
_audit_creation_date 2024-11-18
_audit_creation_method
;
Olex2 1.2
(compiled 2014.03.20 svn.r2914 for OlexSys, GUI svn.r4816)
;
_audit_update_record
;
2025-05-15 deposited with the CCDC.	2026-03-02 downloaded from the CCDC.
;
_cell_angle_alpha 90
_cell_angle_beta 90.911(2)
_cell_angle_gamma 90
_cell_formula_units_Z 75
_cell_length_a 14.7217(10)
_cell_length_b 13.5089(10)
_cell_length_c 23.0981(17)
_cell_measurement_reflns_used 9316
_cell_measurement_temperature 297(2)
_cell_measurement_theta_max 24.98
_cell_measurement_theta_min 2.24
_cell_volume 4593.0(6)
_computing_molecular_graphics 'Olex2 (Dolomanov et al., 2009)'
_computing_publication_material 'Olex2 (Dolomanov et al., 2009)'
_computing_structure_refinement 'olex2.refine (Bourhis et al., 2013)'
_computing_structure_solution 'XT (Sheldrick, 2008)'
_diffrn_ambient_temperature 295.0
_diffrn_measured_fraction_theta_full 0.9974
_diffrn_measured_fraction_theta_max 0.9972
_diffrn_measurement_device_type 'Bruker APEX-II CCD'
_diffrn_measurement_method '\f and \w scans'
_diffrn_radiation_type 'Mo K\a'
_diffrn_radiation_wavelength 0.71073
_diffrn_reflns_av_R_equivalents 0.0440
_diffrn_reflns_av_unetI/netI 0.0226
_diffrn_reflns_limit_h_max 17
_diffrn_reflns_limit_h_min -17
_diffrn_reflns_limit_k_max 16
_diffrn_reflns_limit_k_min -16
_diffrn_reflns_limit_l_max 27
_diffrn_reflns_limit_l_min -27
_diffrn_reflns_number 103689
_diffrn_reflns_theta_full 25.0615
_diffrn_reflns_theta_max 25.06
_diffrn_reflns_theta_min 1.63
_diffrn_standards_number 0
_exptl_absorpt_coefficient_mu 0.251
_exptl_absorpt_correction_type none
_exptl_crystal_colour yellow
_exptl_crystal_density_diffrn 1.2886
_exptl_crystal_description Block
_exptl_crystal_F_000 1842.5837
_refine_diff_density_max 2.9980
_refine_diff_density_min -0.5093
_refine_diff_density_rms 0.1551
_refine_ls_d_res_high 0.8389
_refine_ls_d_res_low 12.5034
_refine_ls_goodness_of_fit_ref 3.0581
_refine_ls_hydrogen_treatment constr
_refine_ls_matrix_type full
_refine_ls_number_constraints 60
_refine_ls_number_parameters 576
_refine_ls_number_reflns 8127
_refine_ls_number_restraints 0
_refine_ls_restrained_S_all 3.0581
_refine_ls_R_factor_all 0.1415
_refine_ls_R_factor_gt 0.1194
_refine_ls_shift/su_max 0.0503
_refine_ls_shift/su_mean 0.0070
_refine_ls_structure_factor_coef Fsqd
_refine_ls_weighting_details 'w=1/[\s^2^(Fo^2^)+(0.1P)^2^] where P=(Fo^2^+2Fc^2^)/3'
_refine_ls_weighting_scheme calc
_refine_ls_wR_factor_gt 0.3805
_refine_ls_wR_factor_ref 0.3968
_reflns_Friedel_coverage 0.0
_reflns_limit_h_max 14
_reflns_limit_h_min -17
_reflns_limit_k_max 16
_reflns_limit_k_min 0
_reflns_limit_l_max 27
_reflns_limit_l_min -13
_reflns_number_gt 6282
_reflns_number_total 8127
_reflns_threshold_expression I>=2u(I)
_cod_data_source_file d5sc08281a2.cif
_cod_data_source_block p-TPy_THACN01_0m_a
_cod_depositor_comments 'Adding full bibliography for 1576714--1576715.cif.'
_cod_database_code 1576714
_olex2_refinement_description
;
1. Fixed Uiso
 At 1.2 times of:
  All C(H) groups
2.a Aromatic/amide H refined with riding coordinates:
 C007(H007), C008(H008), C00H(H00H), C00K(H00K), C00Q(H00Q), C00S(H00S),
 C00T(H00T), C00V(H00V), C010(H010), C012(H012), C015(H015), C016(H016),
 C017(H017), C018(H018), C019(H019), C01C(H01C), C01E(H01E), C01F(H01F),
 C01G(H01G), C01H(H01H), C01J(H01J), C01K(H01K), C01L(H01L), C01M(H01M),
 C01N(H01N), C01O(H01O), C01P(H01P), C01Q(H01Q), C01S(H01S), C01U(H01U)
;

loop_
_space_group_symop_id
_space_group_symop_operation_xyz
1 x,y,z
2 -x+1/2,y+1/2,-z+1/2
3 -x,-y,-z
4 x-1/2,-y-1/2,z-1/2

loop_
_atom_site_label
_atom_site_type_symbol
_atom_site_fract_x
_atom_site_fract_y
_atom_site_fract_z
_atom_site_U_iso_or_equiv
_atom_site_adp_type
_atom_site_occupancy
_atom_site_refinement_flags_posn
S001 S 1.03657(10) -0.19028(10) 0.57148(7) 0.0522(5) Uani 1.000000 .
S002 S 0.84496(13) -0.16178(11) 0.63976(7) 0.0591(6) Uani 1.000000 .
S003 S 0.48158(11) 0.69203(11) 0.41475(9) 0.0621(6) Uani 1.000000 .
S004 S 0.68210(12) 0.63472(12) 0.36948(8) 0.0621(6) Uani 1.000000 .
N005 N 0.7669(4) 0.0766(4) 0.3954(3) 0.0783(18) Uani 1.000000 .
C006 C 0.9874(4) -0.0741(4) 0.5823(2) 0.0408(13) Uani 1.000000 .
C007 C 1.0217(4) 0.2688(4) 0.6728(2) 0.0453(14) Uani 1.000000 .
H007 H 1.0312(4) 0.2028(4) 0.6827(2) 0.0544(16) Uiso 1.000000 R
C008 C 1.0035(4) 0.1040(4) 0.5760(2) 0.0447(13) Uani 1.000000 .
H008 H 1.0379(4) 0.1589(4) 0.5657(2) 0.0536(16) Uiso 1.000000 R
C009 C 0.9045(4) -0.0615(4) 0.6104(2) 0.0414(13) Uani 1.000000 .
C00A C 0.9486(4) 0.2932(4) 0.6367(2) 0.0422(13) Uani 1.000000 .
C00B C 0.9202(4) 0.1175(4) 0.6031(2) 0.0419(13) Uani 1.000000 .
C00C C 1.0661(4) 0.4409(4) 0.6810(2) 0.0417(13) Uani 1.000000 .
C00D C 0.5722(4) 0.3714(4) 0.4070(3) 0.0459(14) Uani 1.000000 .
C00E C 0.5185(4) 0.5695(4) 0.4147(3) 0.0484(14) Uani 1.000000 .
N00F N 0.6833(4) 0.1221(4) 0.5511(3) 0.0757(18) Uani 1.000000 .
C00G C 0.9405(4) -0.2662(4) 0.5580(2) 0.0455(14) Uani 1.000000 .
C00H C 1.0351(4) 0.0108(4) 0.5644(3) 0.0475(14) Uani 1.000000 .
H00H H 1.0890(4) 0.0034(4) 0.5444(3) 0.0570(17) Uiso 1.000000 R
C00I C 0.5400(4) 0.1931(4) 0.3768(3) 0.0448(13) Uani 1.000000 .
N00J N 0.7901(4) 0.3534(4) 0.4839(3) 0.0787(19) Uani 1.000000 .
C00K C 1.0807(4) 0.3398(4) 0.6944(3) 0.0463(14) Uani 1.000000 .
H00K H 1.1299(4) 0.3213(4) 0.7177(3) 0.0555(16) Uiso 1.000000 R
C00L C 0.8853(4) 0.2164(4) 0.6156(2) 0.0418(13) Uani 1.000000 .
C00M C 0.6655(4) 0.7306(4) 0.4199(3) 0.0492(14) Uani 1.000000 .
C00N C 1.1255(4) 0.5180(4) 0.7075(3) 0.0466(14) Uani 1.000000 .
N00O N 0.7110(4) 0.3919(5) 0.6400(3) 0.089(2) Uani 1.000000 .
C00P C 0.7293(4) 0.1480(5) 0.4092(3) 0.0572(17) Uani 1.000000 .
C00Q C 0.5383(4) 0.0939(4) 0.3956(3) 0.0490(15) Uani 1.000000 .
H00Q H 0.5749(4) 0.0744(4) 0.4268(3) 0.0588(17) Uiso 1.000000 R
C00R C 0.4282(4) 0.0514(4) 0.3223(3) 0.0486(14) Uani 1.000000 .
C00S C 0.4854(4) 0.3955(4) 0.4271(3) 0.0541(16) Uani 1.000000 .
H00S H 0.4452(4) 0.3460(4) 0.4378(3) 0.0649(19) Uiso 1.000000 R
C00T C 0.8710(4) 0.0327(4) 0.6191(2) 0.0431(13) Uani 1.000000 .
H00T H 0.8145(4) 0.0403(4) 0.6360(2) 0.0518(16) Uiso 1.000000 R
C00U C 0.6011(4) 0.2660(4) 0.4033(3) 0.0460(13) Uani 1.000000 .
C00V C 0.9380(4) 0.3933(4) 0.6219(3) 0.0499(15) Uani 1.000000 .
H00V H 0.8920(4) 0.4117(4) 0.5961(3) 0.0599(17) Uiso 1.000000 R
C00W C 0.5810(4) 0.7549(4) 0.4388(3) 0.0521(15) Uani 1.000000 .
C00X C 0.6879(4) 0.2406(4) 0.4228(3) 0.0507(15) Uani 1.000000 .
C00Y C 0.7947(4) 0.2357(4) 0.6077(3) 0.0496(14) Uani 1.000000 .
C00Z C 0.6059(4) 0.5446(4) 0.3950(3) 0.0465(14) Uani 1.000000 .
C010 C 0.4814(4) 0.2199(4) 0.3325(3) 0.0528(15) Uani 1.000000 .
H010 H 0.4803(4) 0.2854(4) 0.3200(3) 0.0634(18) Uiso 1.000000 R
C011 C 0.8609(4) -0.2566(4) 0.5881(3) 0.0502(15) Uani 1.000000 .
C012 C 0.9949(4) 0.4646(4) 0.6449(3) 0.0494(14) Uani 1.000000 .
H012 H 0.9846(4) 0.5307(4) 0.6356(3) 0.0593(17) Uiso 1.000000 R
C013 C 0.3731(4) -0.0249(5) 0.2920(2) 0.0531(16) Uani 1.000000 .
C014 C 0.7435(5) 0.3052(4) 0.4558(3) 0.0577(17) Uani 1.000000 .
C015 C 0.4608(4) 0.4936(4) 0.4307(3) 0.0544(16) Uani 1.000000 .
H015 H 0.4035(4) 0.5094(4) 0.4444(3) 0.0652(19) Uiso 1.000000 R
C016 C 0.6312(4) 0.4452(4) 0.3928(3) 0.0481(14) Uani 1.000000 .
H016 H 0.6896(4) 0.4289(4) 0.3814(3) 0.0577(17) Uiso 1.000000 R
C017 C 0.4238(4) 0.1511(4) 0.3057(3) 0.0535(15) Uani 1.000000 .
H017 H 0.3827(4) 0.1713(4) 0.2771(3) 0.0642(18) Uiso 1.000000 R
C018 C 0.4842(4) 0.0268(4) 0.3691(3) 0.0520(15) Uani 1.000000 .
H018 H 0.4843(4) -0.0381(4) 0.3825(3) 0.0624(18) Uiso 1.000000 R
C019 C 0.9503(5) -0.3420(4) 0.5181(3) 0.0555(16) Uani 1.000000 .
H019 H 1.0031(5) -0.3467(4) 0.4967(3) 0.0667(19) Uiso 1.000000 R
C01A C 0.7349(4) 0.1698(4) 0.5763(3) 0.0560(16) Uani 1.000000 .
C01B C 0.7511(4) 0.3228(5) 0.6262(3) 0.0596(17) Uani 1.000000 .
C01C C 0.2947(4) -0.0029(5) 0.2613(3) 0.0626(18) Uani 1.000000 .
H01C H 0.2748(4) 0.0623(5) 0.2585(3) 0.075(2) Uiso 1.000000 R
N6 N 1.2347(5) 0.6685(5) 0.7560(4) 0.092(2) Uani 1.000000 .
C01E C 1.1370(5) 0.6098(5) 0.6789(3) 0.0685(19) Uani 1.000000 .
H01E H 1.1093(5) 0.6227(5) 0.6432(3) 0.082(2) Uiso 1.000000 R
C01F C 0.5698(5) 0.8326(4) 0.4776(3) 0.0658(19) Uani 1.000000 .
H01F H 0.5124(5) 0.8479(4) 0.4912(3) 0.079(2) Uiso 1.000000 R
C01G C 0.7920(5) -0.3240(5) 0.5790(3) 0.0656(19) Uani 1.000000 .
H01G H 0.7379(5) -0.3176(5) 0.5989(3) 0.079(2) Uiso 1.000000 R
C01H C 0.7409(5) 0.7855(5) 0.4384(3) 0.0672(19) Uani 1.000000 .
H01H H 0.7986(5) 0.7696(5) 0.4254(3) 0.081(2) Uiso 1.000000 R
N7 N 0.2716(6) -0.1744(6) 0.2371(3) 0.096(2) Uani 1.000000 .
C01J C 0.8819(6) -0.4104(5) 0.5102(3) 0.073(2) Uani 1.000000 .
H01J H 0.8891(6) -0.4627(5) 0.4845(3) 0.087(3) Uiso 1.000000 R
C01K C 0.8026(6) -0.4008(5) 0.5405(4) 0.078(2) Uani 1.000000 .
H01K H 0.7560(6) -0.4465(5) 0.5350(4) 0.093(3) Uiso 1.000000 R
C01L C 1.1909(6) 0.6789(5) 0.7062(4) 0.083(2) Uani 1.000000 .
H01L H 1.1972(6) 0.7395(5) 0.6876(4) 0.099(3) Uiso 1.000000 R
C01M C 0.3991(6) -0.1245(5) 0.2922(3) 0.072(2) Uani 1.000000 .
H01M H 0.4529(6) -0.1438(5) 0.3105(3) 0.087(2) Uiso 1.000000 R
C01N C 1.1679(5) 0.5074(5) 0.7610(3) 0.076(2) Uani 1.000000 .
H01N H 1.1613(5) 0.4495(5) 0.7822(3) 0.091(3) Uiso 1.000000 R
C01O C 0.6462(7) 0.8878(5) 0.4963(3) 0.081(2) Uani 1.000000 .
H01O H 0.6398(7) 0.9402(5) 0.5221(3) 0.097(3) Uiso 1.000000 R
C01P C 0.7295(6) 0.8629(5) 0.4758(4) 0.080(2) Uani 1.000000 .
H01P H 0.7800(6) 0.8995(5) 0.4876(4) 0.097(3) Uiso 1.000000 R
C01Q C 0.2449(6) -0.0784(6) 0.2344(3) 0.082(2) Uani 1.000000 .
H01Q H 0.1919(6) -0.0624(6) 0.2140(3) 0.099(3) Uiso 1.000000 R
C01S C 0.3455(7) -0.1928(6) 0.2654(4) 0.087(2) Uani 1.000000 .
H01S H 0.3638(7) -0.2586(6) 0.2678(4) 0.104(3) Uiso 1.000000 R
C01U C 1.2202(9) 0.5842(6) 0.7823(5) 0.128(4) Uani 1.000000 .
H01U H 1.2476(9) 0.5754(6) 0.8184(5) 0.153(5) Uiso 1.000000 R

loop_
_atom_site_aniso_label
_atom_site_aniso_U_11
_atom_site_aniso_U_22
_atom_site_aniso_U_33
_atom_site_aniso_U_12
_atom_site_aniso_U_13
_atom_site_aniso_U_23
S001 0.0447(9) 0.0340(8) 0.0777(11) 0.0044(6) -0.0078(8) -0.0028(7)
S002 0.0784(12) 0.0396(9) 0.0597(10) -0.0095(8) 0.0194(9) 0.0044(7)
S003 0.0459(10) 0.0340(9) 0.1059(14) 0.0054(6) -0.0139(9) -0.0042(8)
S004 0.0643(11) 0.0452(9) 0.0773(12) -0.0087(8) 0.0175(9) 0.0005(8)
N005 0.054(4) 0.057(4) 0.123(5) 0.015(3) -0.020(3) -0.014(4)
C006 0.037(3) 0.033(3) 0.051(3) 0.001(2) -0.007(2) -0.001(2)
C007 0.054(4) 0.031(3) 0.051(3) 0.005(3) -0.008(3) 0.002(2)
C008 0.040(3) 0.037(3) 0.057(3) -0.003(2) 0.000(3) 0.005(2)
C009 0.050(3) 0.035(3) 0.040(3) 0.001(2) 0.002(2) 0.001(2)
C00A 0.040(3) 0.033(3) 0.053(3) -0.001(2) -0.004(3) -0.001(2)
C00B 0.044(3) 0.037(3) 0.044(3) 0.002(2) -0.004(2) -0.000(2)
C00C 0.043(3) 0.038(3) 0.045(3) -0.003(2) 0.003(2) 0.001(2)
C00D 0.045(3) 0.033(3) 0.060(4) 0.001(2) -0.010(3) -0.000(3)
C00E 0.042(3) 0.037(3) 0.067(4) -0.002(3) -0.007(3) -0.004(3)
N00F 0.071(4) 0.049(3) 0.106(5) -0.002(3) -0.025(4) -0.019(3)
C00G 0.054(4) 0.029(3) 0.054(3) -0.000(2) -0.010(3) 0.007(2)
C00H 0.044(3) 0.042(3) 0.057(4) 0.002(3) 0.002(3) 0.002(3)
C00I 0.046(3) 0.034(3) 0.054(3) 0.001(2) -0.004(3) -0.001(3)
N00J 0.082(4) 0.050(3) 0.104(5) 0.001(3) -0.033(4) -0.008(3)
C00K 0.048(3) 0.040(3) 0.051(3) 0.001(3) -0.005(3) 0.003(3)
C00L 0.048(3) 0.032(3) 0.044(3) 0.003(2) -0.004(2) 0.000(2)
C00M 0.053(4) 0.032(3) 0.063(4) -0.004(3) -0.000(3) 0.007(3)
C00N 0.048(3) 0.038(3) 0.054(3) -0.004(3) 0.002(3) -0.006(3)
N00O 0.053(4) 0.077(4) 0.136(6) 0.014(3) -0.011(4) -0.026(4)
C00P 0.049(4) 0.046(4) 0.076(4) -0.001(3) -0.020(3) -0.008(3)
C00Q 0.053(4) 0.037(3) 0.057(4) -0.001(3) -0.009(3) 0.000(3)
C00R 0.051(3) 0.044(3) 0.050(3) -0.005(3) 0.003(3) -0.002(3)
C00S 0.039(3) 0.039(3) 0.084(4) -0.004(3) -0.006(3) -0.001(3)
C00T 0.046(3) 0.040(3) 0.044(3) 0.003(3) 0.005(3) 0.003(2)
C00U 0.045(3) 0.033(3) 0.059(3) 0.000(2) -0.006(3) -0.003(3)
C00V 0.048(3) 0.039(3) 0.062(4) 0.008(3) -0.007(3) 0.003(3)
C00W 0.061(4) 0.029(3) 0.066(4) -0.006(3) -0.006(3) 0.007(3)
C00X 0.058(4) 0.034(3) 0.060(4) 0.004(3) -0.010(3) -0.004(3)
C00Y 0.047(3) 0.039(3) 0.062(4) -0.003(3) -0.009(3) -0.009(3)
C00Z 0.041(3) 0.037(3) 0.061(4) -0.001(2) -0.004(3) -0.001(3)
C010 0.065(4) 0.036(3) 0.057(4) 0.002(3) -0.006(3) 0.003(3)
C011 0.062(4) 0.035(3) 0.053(3) -0.007(3) 0.002(3) 0.010(3)
C012 0.052(3) 0.028(3) 0.068(4) 0.000(3) -0.005(3) 0.008(3)
C013 0.064(4) 0.053(4) 0.043(3) -0.017(3) 0.011(3) -0.003(3)
C014 0.056(4) 0.037(3) 0.079(4) 0.002(3) -0.023(3) -0.005(3)
C015 0.035(3) 0.040(3) 0.088(5) 0.002(3) -0.004(3) -0.003(3)
C016 0.046(3) 0.035(3) 0.063(4) 0.004(3) 0.003(3) -0.003(3)
C017 0.054(4) 0.048(3) 0.058(4) -0.008(3) -0.008(3) 0.000(3)
C018 0.055(4) 0.033(3) 0.067(4) -0.003(3) 0.000(3) 0.004(3)
C019 0.066(4) 0.042(3) 0.059(4) -0.002(3) 0.001(3) -0.005(3)
C01A 0.048(4) 0.040(3) 0.079(4) 0.008(3) -0.017(3) -0.009(3)
C01B 0.046(4) 0.050(4) 0.083(5) 0.007(3) -0.012(3) -0.017(3)
C01C 0.057(4) 0.066(4) 0.064(4) -0.007(3) -0.004(3) -0.010(3)
N6 0.109(6) 0.059(4) 0.109(6) -0.024(4) -0.013(5) -0.014(4)
C01E 0.079(5) 0.044(4) 0.083(5) -0.008(3) 0.004(4) 0.000(3)
C01F 0.085(5) 0.036(3) 0.076(5) -0.010(3) 0.003(4) -0.004(3)
C01G 0.074(5) 0.047(4) 0.076(4) -0.018(3) 0.002(4) 0.008(3)
C01H 0.056(4) 0.048(4) 0.096(5) -0.015(3) -0.011(4) 0.012(4)
N7 0.117(6) 0.075(5) 0.095(5) -0.032(5) -0.006(5) -0.026(4)
C01J 0.099(6) 0.040(4) 0.078(5) -0.008(4) -0.009(4) -0.007(3)
C01K 0.078(5) 0.052(4) 0.102(6) -0.029(4) 0.001(5) -0.003(4)
C01L 0.102(6) 0.039(4) 0.108(7) -0.018(4) 0.021(5) -0.003(4)
C01M 0.095(6) 0.049(4) 0.073(5) -0.001(4) -0.009(4) -0.016(3)
C01N 0.091(5) 0.054(4) 0.082(5) -0.020(4) -0.028(4) 0.008(4)
C01O 0.127(8) 0.045(4) 0.071(5) -0.023(5) 0.004(5) -0.004(3)
C01P 0.095(6) 0.051(4) 0.094(6) -0.035(4) -0.025(5) 0.016(4)
C01Q 0.082(6) 0.086(6) 0.078(5) -0.018(5) -0.008(4) -0.028(4)
C01S 0.113(7) 0.058(5) 0.088(6) 0.000(5) -0.009(5) -0.026(4)
C01U 0.202(12) 0.056(5) 0.124(8) -0.016(6) -0.082(8) -0.005(5)

loop_
_atom_type_symbol
_atom_type_scat_dispersion_real
_atom_type_scat_dispersion_imag
_atom_type_scat_Cromer_Mann_a1
_atom_type_scat_Cromer_Mann_a2
_atom_type_scat_Cromer_Mann_a3
_atom_type_scat_Cromer_Mann_a4
_atom_type_scat_Cromer_Mann_b1
_atom_type_scat_Cromer_Mann_b2
_atom_type_scat_Cromer_Mann_b3
_atom_type_scat_Cromer_Mann_b4
_atom_type_scat_Cromer_Mann_c
_atom_type_scat_source
_atom_type_scat_dispersion_source
H 0.00000 0.00000 0.49300 0.32291 0.14019 0.04081 10.51090 26.12570 3.14236 57.79970 0.0030380000826 'International Tables Volume C Table 6.1.1.4 (pp. 500-502)' 'Henke, Gullikson and Davis, At. Data and Nucl. Data Tables, 1993, 54, 2'
C 0.00347 0.00161 2.31000 1.02000 1.58860 0.86500 20.84390 10.20750 0.56870 51.65120 0.215599998832 'International Tables Volume C Table 6.1.1.4 (pp. 500-502)' 'Henke, Gullikson and Davis, At. Data and Nucl. Data Tables, 1993, 54, 2'
S 0.12424 0.12443 6.90530 5.20340 1.43790 1.58630 1.46790 22.21510 0.25360 56.17200 0.866900026798 'International Tables Volume C Table 6.1.1.4 (pp. 500-502)' 'Henke, Gullikson and Davis, At. Data and Nucl. Data Tables, 1993, 54, 2'
N 0.00653 0.00323 12.21260 3.13220 2.01250 1.16630 0.00570 9.89330 28.99750 0.58260 -11.5290002823 'International Tables Volume C Table 6.1.1.4 (pp. 500-502)' 'Henke, Gullikson and Davis, At. Data and Nucl. Data Tables, 1993, 54, 2'

loop_
_geom_angle_atom_site_label_1
_geom_angle_atom_site_label_2
_geom_angle_atom_site_label_3
_geom_angle
_geom_angle_site_symmetry_1
_geom_angle_site_symmetry_3
_geom_angle_publ_flag
C00G S001 C006 102.3(3) . . ?
C011 S002 C009 103.1(3) . . ?
C00W S003 C00E 101.5(3) . . ?
C00Z S004 C00M 101.0(3) . . ?
C009 C006 S001 122.7(4) . . ?
C00H C006 S001 118.6(4) . . ?
C00H C006 C009 118.6(5) . . ?
C00K C007 C00A 121.9(5) . . ?
C00H C008 C00B 120.7(5) . . ?
C006 C009 S002 122.0(4) . . ?
C00T C009 S002 118.2(4) . . ?
C00T C009 C006 119.7(5) . . ?
C00L C00A C007 120.8(5) . . ?
C00V C00A C007 117.2(5) . . ?
C00V C00A C00L 122.1(5) . . ?
C00L C00B C008 121.4(5) . . ?
C00T C00B C008 118.0(5) . . ?
C00T C00B C00L 120.6(5) . . ?
C00N C00C C00K 120.0(5) . . ?
C012 C00C C00K 118.2(5) . . ?
C012 C00C C00N 121.8(5) . . ?
C00U C00D C00S 120.2(5) . . ?
C016 C00D C00S 119.6(5) . . ?
C016 C00D C00U 120.2(5) . . ?
C00Z C00E S003 120.8(4) . . ?
C015 C00E S003 120.7(4) . . ?
C015 C00E C00Z 118.4(5) . . ?
C011 C00G S001 122.7(4) . . ?
C019 C00G S001 117.0(5) . . ?
C019 C00G C011 120.2(5) . . ?
C008 C00H C006 121.2(5) . . ?
C00U C00I C00Q 121.7(5) . . ?
C010 C00I C00Q 117.7(5) . . ?
C010 C00I C00U 120.6(5) . . ?
C00C C00K C007 119.9(5) . . ?
C00B C00L C00A 119.2(5) . . ?
C00Y C00L C00A 121.4(5) . . ?
C00Y C00L C00B 119.5(5) . . ?
C00W C00M S004 121.7(5) . . ?
C01H C00M S004 118.3(5) . . ?
C01H C00M C00W 119.9(6) . . ?
C01E C00N C00C 119.7(6) . . ?
C01N C00N C00C 123.3(5) . . ?
C01N C00N C01E 116.9(6) . . ?
C00X C00P N005 175.1(8) . . ?
C018 C00Q C00I 120.8(5) . . ?
C017 C00R C013 121.1(5) . . ?
C018 C00R C013 121.0(5) . . ?
C018 C00R C017 117.9(5) . . ?
C015 C00S C00D 119.1(6) . . ?
C00B C00T C009 121.7(5) . . ?
C00I C00U C00D 119.6(5) . . ?
C00X C00U C00D 118.6(5) . . ?
C00X C00U C00I 121.7(5) . . ?
C012 C00V C00A 121.0(5) . . ?
C00M C00W S003 122.5(5) . . ?
C01F C00W S003 117.2(5) . . ?
C01F C00W C00M 120.3(6) . . ?
C00U C00X C00P 122.6(5) . . ?
C014 C00X C00P 114.4(5) . . ?
C014 C00X C00U 123.0(5) . . ?
C01A C00Y C00L 122.4(5) . . ?
C01B C00Y C00L 124.5(5) . . ?
C01B C00Y C01A 113.0(5) . . ?
C00E C00Z S004 122.1(4) . . ?
C016 C00Z S004 118.7(4) . . ?
C016 C00Z C00E 119.1(5) . . ?
C017 C010 C00I 121.6(5) . . ?
C00G C011 S002 122.1(4) . . ?
C01G C011 S002 118.5(5) . . ?
C01G C011 C00G 119.4(6) . . ?
C00V C012 C00C 121.8(5) . . ?
C01C C013 C00R 122.8(6) . . ?
C01M C013 C00R 121.3(6) . . ?
C01M C013 C01C 115.8(6) . . ?
C00X C014 N00J 176.6(7) . . ?
C00S C015 C00E 122.2(6) . . ?
C00Z C016 C00D 121.6(5) . . ?
C010 C017 C00R 119.6(6) . . ?
C00R C018 C00Q 122.1(5) . . ?
C01J C019 C00G 120.0(6) . . ?
C00Y C01A N00F 175.6(6) . . ?
C00Y C01B N00O 176.2(7) . . ?
C01Q C01C C013 120.1(7) . . ?
C01U N6 C01L 114.6(7) . . ?
C01L C01E C00N 116.9(7) . . ?
C01O C01F C00W 119.6(7) . . ?
C01K C01G C011 120.5(7) . . ?
C01P C01H C00M 119.6(7) . . ?
C01S N7 C01Q 116.8(7) . . ?
C01K C01J C019 119.6(6) . . ?
C01J C01K C01G 120.3(7) . . ?
C01E C01L N6 126.9(7) . . ?
C01S C01M C013 119.7(8) . . ?
C01U C01N C00N 118.9(7) . . ?
C01P C01O C01F 118.6(7) . . ?
C01O C01P C01H 121.9(7) . . ?
N7 C01Q C01C 121.9(8) . . ?
C01M C01S N7 125.6(8) . . ?
C01N C01U N6 125.7(9) . . ?

loop_
_geom_bond_atom_site_label_1
_geom_bond_atom_site_label_2
_geom_bond_distance
_geom_bond_site_symmetry_2
_geom_bond_publ_flag
S001 C006 1.748(5) . ?
S001 C00G 1.770(6) . ?
S002 C009 1.755(5) . ?
S002 C011 1.768(6) . ?
S003 C00E 1.742(6) . ?
S003 C00W 1.773(6) . ?
S004 C00M 1.762(6) . ?
S004 C00Z 1.763(6) . ?
N005 C00P 1.159(8) . ?
C006 C009 1.402(8) . ?
C006 C00H 1.410(8) . ?
C007 C00A 1.390(7) . ?
C007 C00K 1.383(8) . ?
C008 C00B 1.399(8) . ?
C008 C00H 1.370(8) . ?
C009 C00T 1.381(7) . ?
C00A C00L 1.472(7) . ?
C00A C00V 1.403(7) . ?
C00B C00L 1.461(7) . ?
C00B C00T 1.409(7) . ?
C00C C00K 1.416(8) . ?
C00C C00N 1.485(8) . ?
C00C C012 1.367(8) . ?
C00D C00S 1.405(9) . ?
C00D C00U 1.488(7) . ?
C00D C016 1.366(8) . ?
C00E C00Z 1.412(8) . ?
C00E C015 1.386(8) . ?
N00F C01A 1.149(7) . ?
C00G C011 1.379(8) . ?
C00G C019 1.387(8) . ?
C00I C00Q 1.410(7) . ?
C00I C00U 1.461(7) . ?
C00I C010 1.377(8) . ?
N00J C014 1.142(8) . ?
C00L C00Y 1.369(8) . ?
C00M C00W 1.365(8) . ?
C00M C01H 1.398(8) . ?
C00N C01E 1.416(8) . ?
C00N C01N 1.383(9) . ?
N00O C01B 1.152(8) . ?
C00P C00X 1.428(8) . ?
C00Q C018 1.348(8) . ?
C00R C013 1.481(8) . ?
C00R C017 1.401(8) . ?
C00R C018 1.389(8) . ?
C00S C015 1.376(8) . ?
C00U C00X 1.391(8) . ?
C00V C012 1.378(8) . ?
C00W C01F 1.392(9) . ?
C00X C014 1.411(8) . ?
C00Y C01A 1.439(8) . ?
C00Y C01B 1.410(8) . ?
C00Z C016 1.394(7) . ?
C010 C017 1.397(8) . ?
C011 C01G 1.377(8) . ?
C013 C01C 1.377(9) . ?
C013 C01M 1.399(9) . ?
C019 C01J 1.377(9) . ?
C01C C01Q 1.396(9) . ?
N6 C01L 1.316(11) . ?
N6 C01U 1.309(11) . ?
C01E C01L 1.373(10) . ?
C01F C01O 1.412(11) . ?
C01G C01K 1.377(10) . ?
C01H C01P 1.368(11) . ?
N7 C01Q 1.356(11) . ?
N7 C01S 1.285(11) . ?
C01J C01K 1.377(11) . ?
C01M C01S 1.356(11) . ?
C01N C01U 1.377(11) . ?
C01O C01P 1.364(12) . ?
